data_7034032
loop_
_publ_author_name
'Bai, Shi-Qiang'
'Jiang, Lu'
'Young, David James'
'Hor, T. S. Andy'

_publ_section_title
;
 Luminescent [Cu4I4] aggregates and [Cu3I3]-cyclic coordination polymers
 supported by quinolyl-triazoles.
;
_journal_issue 13
_journal_name_full 'Dalton transactions (Cambridge, England : 2003)'
_journal_page_first 6075
_journal_page_last 6081
_journal_paper_doi 10.1039/c4dt03648d
_journal_volume 44
_journal_year 2015
_chemical_formula_sum 'C16 H18 Cu2 I2 N4'
_chemical_formula_weight 647.22
_chemical_name_systematic
;
 ?
;
_space_group_crystal_system triclinic
_space_group_IT_number 2
_space_group_name_Hall '-P 1'
_space_group_name_H-M_alt 'P -1'
_symmetry_space_group_name_Hall '-P 1'
_symmetry_space_group_name_H-M 'P -1'
_atom_sites_solution_hydrogens geom
_audit_creation_method SHELXL-2014
_audit_update_record
;
2014-11-27 deposited with the CCDC.
2015-02-12 downloaded from the CCDC.
;
_cell_angle_alpha 101.5650(10)
_cell_angle_beta 91.6880(10)
_cell_angle_gamma 110.3570(10)
_cell_formula_units_Z 2
_cell_length_a 9.0803(4)
_cell_length_b 9.5611(4)
_cell_length_c 11.9245(5)
_cell_measurement_reflns_used 9522
_cell_measurement_temperature 298(2)
_cell_measurement_theta_max 28.31
_cell_measurement_theta_min 2.33
_cell_volume 945.33(7)
_computing_cell_refinement 'Bruker DUO'
_computing_data_collection 'Bruker DUO'
_computing_data_reduction 'Bruker SAINT'
_computing_molecular_graphics 'Bruker SHELXTL'
_computing_publication_material 'Bruker SHELXTL'
_computing_structure_refinement 'Bruker SHELXTL'
_computing_structure_solution 'Bruker SHELXTL'
_diffrn_ambient_temperature 298(2)
_diffrn_measured_fraction_theta_full 0.997
_diffrn_measured_fraction_theta_max 0.995
_diffrn_measurement_device_type 'APEX DUO'
_diffrn_measurement_method 'phi and omega scans'
_diffrn_radiation_type MoK\a
_diffrn_radiation_wavelength 0.71073
_diffrn_reflns_av_R_equivalents 0.0233
_diffrn_reflns_av_unetI/netI 0.0138
_diffrn_reflns_Laue_measured_fraction_full 0.997
_diffrn_reflns_Laue_measured_fraction_max 0.995
_diffrn_reflns_limit_h_max 12
_diffrn_reflns_limit_h_min -12
_diffrn_reflns_limit_k_max 12
_diffrn_reflns_limit_k_min -12
_diffrn_reflns_limit_l_max 15
_diffrn_reflns_limit_l_min -15
_diffrn_reflns_number 32549
_diffrn_reflns_point_group_measured_fraction_full 0.997
_diffrn_reflns_point_group_measured_fraction_max 0.995
_diffrn_reflns_theta_full 25.242
_diffrn_reflns_theta_max 28.323
_diffrn_reflns_theta_min 1.753
_diffrn_source 'sealed tube'
_exptl_absorpt_coefficient_mu 5.521
_exptl_absorpt_correction_T_max 0.7457
_exptl_absorpt_correction_T_min 0.5075
_exptl_absorpt_correction_type multi-scan
_exptl_absorpt_process_details 'SADABS, (Sheldrick 2008)'
_exptl_crystal_colour yellow
_exptl_crystal_density_diffrn 2.274
_exptl_crystal_density_method 'not measured'
_exptl_crystal_description PLATE
_exptl_crystal_F_000 612
_exptl_crystal_size_max 0.300
_exptl_crystal_size_mid 0.140
_exptl_crystal_size_min 0.040
_refine_diff_density_max 0.760
_refine_diff_density_min -0.746
_refine_diff_density_rms 0.075
_refine_ls_extinction_method none
_refine_ls_goodness_of_fit_ref 1.045
_refine_ls_hydrogen_treatment constr
_refine_ls_matrix_type full
_refine_ls_number_parameters 217
_refine_ls_number_reflns 4680
_refine_ls_number_restraints 0
_refine_ls_restrained_S_all 1.045
_refine_ls_R_factor_all 0.0229
_refine_ls_R_factor_gt 0.0199
_refine_ls_shift/su_max 0.001
_refine_ls_shift/su_mean 0.000
_refine_ls_structure_factor_coef Fsqd
_refine_ls_weighting_details 'w=1/[\s^2^(Fo^2^)+(0.0197P)^2^+1.0167P] where P=(Fo^2^+2Fc^2^)/3'
_refine_ls_weighting_scheme calc
_refine_ls_wR_factor_gt 0.0463
_refine_ls_wR_factor_ref 0.0479
_reflns_Friedel_coverage 0.000
_reflns_number_gt 4260
_reflns_number_total 4680
_reflns_threshold_expression 'I > 2\s(I)'
_cod_data_source_file c4dt03648d1.cif
_cod_data_source_block 3
_cod_depositor_comments 'Adding full bibliography for 7034031--7034037.cif.'
_cod_database_code 7034032
_shelx_space_group_comment
;
The symmetry employed for this shelxl refinement is uniquely defined
by the following loop, which should always be used as a source of
symmetry information in preference to the above space-group names.
They are only intended as comments.
;
_shelx_estimated_absorpt_t_min 0.288
_shelx_estimated_absorpt_t_max 0.809
_shelxl_version_number 2014-3

loop_
_space_group_symop_operation_xyz
'x, y, z'
'-x, -y, -z'

loop_
_atom_site_label
_atom_site_type_symbol
_atom_site_fract_x
_atom_site_fract_y
_atom_site_fract_z
_atom_site_U_iso_or_equiv
_atom_site_adp_type
_atom_site_occupancy
_atom_site_site_symmetry_order
_atom_site_calc_flag
_atom_site_refinement_flags_posn
_atom_site_refinement_flags_adp
Cu1 Cu 0.72644(4) 0.48877(4) 0.65396(3) 0.03763(7) Uani 1 1 d . .
Cu2 Cu 0.43363(4) 0.34497(4) 0.41310(3) 0.04520(9) Uani 1 1 d . .
I1 I 0.84795(2) 0.78260(2) 0.69572(2) 0.03991(5) Uani 1 1 d . .
I2 I 0.40758(2) 0.38931(2) 0.64670(2) 0.03493(5) Uani 1 1 d . .
N1 N 0.8348(2) 0.3868(2) 0.75349(17) 0.0296(4) Uani 1 1 d . .
N2 N 0.8136(2) 0.2499(2) 0.50451(17) 0.0337(4) Uani 1 1 d . .
N3 N 0.7274(2) 0.3358(2) 0.49672(18) 0.0355(4) Uani 1 1 d . .
N4 N 0.6018(2) 0.2499(2) 0.42247(18) 0.0337(4) Uani 1 1 d . .
C1 C 0.7193(3) 0.4732(3) 0.9201(2) 0.0370(5) Uani 1 1 d . .
H1A H 0.6781 0.5262 0.8785 0.044 Uiso 1 1 calc R U
C2 C 0.6930(3) 0.4769(3) 1.0326(2) 0.0423(6) Uani 1 1 d . .
H2A H 0.6331 0.5320 1.0669 0.051 Uiso 1 1 calc R U
C3 C 0.7552(3) 0.3986(3) 1.0974(2) 0.0449(6) Uani 1 1 d . .
H3A H 0.7362 0.4022 1.1739 0.054 Uiso 1 1 calc R U
C4 C 0.8425(3) 0.3182(3) 1.0491(2) 0.0413(6) Uani 1 1 d . .
H4A H 0.8842 0.2679 1.0930 0.050 Uiso 1 1 calc R U
C5 C 0.8712(3) 0.3099(3) 0.9322(2) 0.0327(5) Uani 1 1 d . .
C6 C 0.8087(3) 0.3890(3) 0.8669(2) 0.0297(4) Uani 1 1 d . .
C7 C 0.9584(3) 0.2254(3) 0.8771(2) 0.0408(6) Uani 1 1 d . .
H7A H 0.9979 0.1695 0.9169 0.049 Uiso 1 1 calc R U
C8 C 0.9849(3) 0.2257(3) 0.7657(2) 0.0379(5) Uani 1 1 d . .
H8A H 1.0438 0.1713 0.7289 0.045 Uiso 1 1 calc R U
C9 C 0.9221(3) 0.3090(3) 0.7068(2) 0.0316(5) Uani 1 1 d . .
C10 C 0.9574(3) 0.3144(3) 0.5846(2) 0.0394(6) Uani 1 1 d . .
H10A H 1.0129 0.4198 0.5803 0.047 Uiso 1 1 calc R U
H10B H 1.0260 0.2576 0.5622 0.047 Uiso 1 1 calc R U
C11 C 0.7450(3) 0.1095(3) 0.4371(2) 0.0398(6) Uani 1 1 d . .
H11A H 0.7817 0.0289 0.4283 0.048 Uiso 1 1 calc R U
C12 C 0.6091(3) 0.1095(3) 0.3837(2) 0.0346(5) Uani 1 1 d . .
C13 C 0.4880(3) -0.0123(3) 0.2953(3) 0.0431(6) Uani 1 1 d . .
H13A H 0.3900 0.0071 0.2973 0.052 Uiso 1 1 calc R U
H13B H 0.4683 -0.1102 0.3154 0.052 Uiso 1 1 calc R U
C14 C 0.5349(3) -0.0232(3) 0.1730(3) 0.0460(6) Uani 1 1 d . .
H14A H 0.4445 -0.0946 0.1205 0.055 Uiso 1 1 calc R U
H14B H 0.5593 0.0763 0.1547 0.055 Uiso 1 1 calc R U
C15 C 0.6736(4) -0.0732(4) 0.1513(3) 0.0529(7) Uani 1 1 d . .
H15A H 0.6578 -0.1642 0.1809 0.063 Uiso 1 1 calc R U
H15B H 0.7686 0.0068 0.1933 0.063 Uiso 1 1 calc R U
C16 C 0.6978(4) -0.1076(4) 0.0246(3) 0.0584(8) Uani 1 1 d . .
H16A H 0.7873 -0.1388 0.0160 0.088 Uiso 1 1 calc R U
H16B H 0.6052 -0.1884 -0.0173 0.088 Uiso 1 1 calc R U
H16C H 0.7161 -0.0174 -0.0050 0.088 Uiso 1 1 calc R U

loop_
_atom_site_aniso_label
_atom_site_aniso_U_11
_atom_site_aniso_U_22
_atom_site_aniso_U_33
_atom_site_aniso_U_23
_atom_site_aniso_U_13
_atom_site_aniso_U_12
Cu1 0.03995(17) 0.03344(16) 0.04139(17) 0.00591(13) -0.00124(13) 0.01740(13)
Cu2 0.03928(18) 0.0480(2) 0.0543(2) 0.01161(16) -0.00238(15) 0.02361(15)
I1 0.03509(9) 0.03065(8) 0.04624(10) 0.00053(7) -0.00338(7) 0.00748(6)
I2 0.02957(8) 0.04319(9) 0.03487(8) 0.01563(7) 0.00620(6) 0.01263(6)
N1 0.0248(9) 0.0289(9) 0.0331(10) 0.0036(8) -0.0012(7) 0.0094(7)
N2 0.0278(10) 0.0408(11) 0.0338(10) 0.0020(8) 0.0025(8) 0.0177(8)
N3 0.0342(11) 0.0345(11) 0.0377(11) 0.0010(8) -0.0032(8) 0.0167(9)
N4 0.0319(10) 0.0324(10) 0.0365(10) 0.0014(8) -0.0023(8) 0.0154(8)
C1 0.0348(12) 0.0426(14) 0.0340(12) 0.0029(10) -0.0011(9) 0.0182(11)
C2 0.0381(14) 0.0492(16) 0.0362(13) 0.0020(11) 0.0026(10) 0.0158(12)
C3 0.0460(15) 0.0473(15) 0.0325(13) 0.0080(11) 0.0024(11) 0.0066(12)
C4 0.0406(14) 0.0383(14) 0.0405(13) 0.0149(11) -0.0037(11) 0.0062(11)
C5 0.0272(11) 0.0289(11) 0.0387(12) 0.0106(9) -0.0023(9) 0.0047(9)
C6 0.0244(10) 0.0286(11) 0.0326(11) 0.0044(9) -0.0021(8) 0.0070(8)
C7 0.0373(13) 0.0360(13) 0.0538(16) 0.0163(12) -0.0015(11) 0.0163(11)
C8 0.0290(12) 0.0337(12) 0.0529(15) 0.0066(11) 0.0023(10) 0.0156(10)
C9 0.0232(10) 0.0315(12) 0.0357(12) 0.0024(9) -0.0014(8) 0.0079(9)
C10 0.0253(11) 0.0534(16) 0.0382(13) 0.0039(11) 0.0010(9) 0.0163(11)
C11 0.0373(13) 0.0350(13) 0.0480(14) -0.0011(11) -0.0005(11) 0.0202(11)
C12 0.0302(12) 0.0304(12) 0.0424(13) 0.0038(10) 0.0027(9) 0.0123(9)
C13 0.0305(12) 0.0307(13) 0.0610(17) -0.0006(12) -0.0019(11) 0.0088(10)
C14 0.0405(14) 0.0362(14) 0.0535(16) 0.0030(12) -0.0143(12) 0.0098(11)
C15 0.0523(17) 0.065(2) 0.0483(16) 0.0188(15) 0.0001(13) 0.0276(15)
C16 0.064(2) 0.067(2) 0.0513(18) 0.0180(16) 0.0034(15) 0.0307(17)

loop_
_atom_type_symbol
_atom_type_description
_atom_type_scat_dispersion_real
_atom_type_scat_dispersion_imag
_atom_type_scat_source
C C 0.0033 0.0016 'International Tables Vol C Tables 4.2.6.8 and 6.1.1.4'
H H 0.0000 0.0000 'International Tables Vol C Tables 4.2.6.8 and 6.1.1.4'
N N 0.0061 0.0033 'International Tables Vol C Tables 4.2.6.8 and 6.1.1.4'
Cu Cu 0.3201 1.2651 'International Tables Vol C Tables 4.2.6.8 and 6.1.1.4'
I I -0.4742 1.8119 'International Tables Vol C Tables 4.2.6.8 and 6.1.1.4'

loop_
_geom_angle_atom_site_label_1
_geom_angle_atom_site_label_2
_geom_angle_atom_site_label_3
_geom_angle
_geom_angle_site_symmetry_1
_geom_angle_site_symmetry_3
N1 Cu1 N3 93.22(8) . .
N1 Cu1 I1 114.98(5) . .
N3 Cu1 I1 125.86(6) . .
N1 Cu1 Cu2 163.09(6) . 2_666
N3 Cu1 Cu2 102.99(6) . 2_666
I1 Cu1 Cu2 58.717(11) . 2_666
N1 Cu1 I2 114.66(6) . .
N3 Cu1 I2 94.82(6) . .
I1 Cu1 I2 111.275(12) . .
Cu2 Cu1 I2 59.777(11) 2_666 .
N4 Cu2 I1 127.83(6) . 2_666
N4 Cu2 I2 103.02(6) . 2_666
I1 Cu2 I2 110.966(13) 2_666 2_666
N4 Cu2 Cu1 160.18(6) . 2_666
I1 Cu2 Cu1 58.011(11) 2_666 2_666
I2 Cu2 Cu1 60.125(11) 2_666 2_666
N4 Cu2 I2 93.68(6) . .
I1 Cu2 I2 108.398(14) 2_666 .
I2 Cu2 I2 111.532(13) 2_666 .
Cu1 Cu2 I2 102.127(14) 2_666 .
Cu1 I1 Cu2 63.272(11) . 2_666
Cu2 I2 Cu1 60.097(10) 2_666 .
Cu2 I2 Cu2 68.469(13) 2_666 .
Cu1 I2 Cu2 81.042(11) . .
C9 N1 C6 117.9(2) . .
C9 N1 Cu1 120.82(16) . .
C6 N1 Cu1 121.17(15) . .
N3 N2 C11 111.1(2) . .
N3 N2 C10 118.6(2) . .
C11 N2 C10 130.2(2) . .
N4 N3 N2 106.81(19) . .
N4 N3 Cu1 125.43(16) . .
N2 N3 Cu1 114.90(15) . .
N3 N4 C12 109.31(19) . .
N3 N4 Cu2 114.41(15) . .
C12 N4 Cu2 135.45(17) . .
C2 C1 C6 120.1(2) . .
C1 C2 C3 120.8(3) . .
C4 C3 C2 120.4(3) . .
C3 C4 C5 120.6(2) . .
C7 C5 C4 123.0(2) . .
C7 C5 C6 118.0(2) . .
C4 C5 C6 119.0(2) . .
N1 C6 C1 119.5(2) . .
N1 C6 C5 121.6(2) . .
C1 C6 C5 119.0(2) . .
C8 C7 C5 119.9(2) . .
C7 C8 C9 119.1(2) . .
N1 C9 C8 123.5(2) . .
N1 C9 C10 117.5(2) . .
C8 C9 C10 119.0(2) . .
N2 C10 C9 111.8(2) . .
N2 C11 C12 105.5(2) . .
N4 C12 C11 107.3(2) . .
N4 C12 C13 122.5(2) . .
C11 C12 C13 130.1(2) . .
C12 C13 C14 114.0(2) . .
C15 C14 C13 115.6(2) . .
C14 C15 C16 113.2(3) . .

loop_
_geom_bond_atom_site_label_1
_geom_bond_atom_site_label_2
_geom_bond_distance
_geom_bond_site_symmetry_2
Cu1 N1 2.0950(19) .
Cu1 N3 2.137(2) .
Cu1 I1 2.5706(4) .
Cu1 Cu2 2.7069(4) 2_666
Cu1 I2 2.7077(4) .
Cu2 N4 2.041(2) .
Cu2 I1 2.5902(4) 2_666
Cu2 I2 2.6982(4) 2_666
Cu2 Cu1 2.7069(4) 2_666
Cu2 I2 2.7622(4) .
I1 Cu2 2.5901(4) 2_666
I2 Cu2 2.6982(4) 2_666
N1 C9 1.328(3) .
N1 C6 1.377(3) .
N2 N3 1.330(3) .
N2 C11 1.339(3) .
N2 C10 1.459(3) .
N3 N4 1.326(3) .
N4 C12 1.354(3) .
C1 C2 1.365(4) .
C1 C6 1.411(3) .
C2 C3 1.406(4) .
C3 C4 1.350(4) .
C4 C5 1.417(4) .
C5 C7 1.405(4) .
C5 C6 1.418(3) .
C7 C8 1.357(4) .
C8 C9 1.403(3) .
C9 C10 1.509(4) .
C11 C12 1.372(3) .
C12 C13 1.492(3) .
C13 C14 1.525(4) .
C14 C15 1.508(4) .
C15 C16 1.520(4) .

loop_
_geom_torsion_atom_site_label_1
_geom_torsion_atom_site_label_2
_geom_torsion_atom_site_label_3
_geom_torsion_atom_site_label_4
_geom_torsion
C11 N2 N3 N4 -0.5(3)
C10 N2 N3 N4 -177.6(2)
C11 N2 N3 Cu1 143.43(18)
C10 N2 N3 Cu1 -33.8(3)
N2 N3 N4 C12 0.1(3)
Cu1 N3 N4 C12 -138.90(18)
N2 N3 N4 Cu2 171.34(15)
Cu1 N3 N4 Cu2 32.3(2)
C6 C1 C2 C3 0.5(4)
C1 C2 C3 C4 0.1(4)
C2 C3 C4 C5 -0.8(4)
C3 C4 C5 C7 -178.7(3)
C3 C4 C5 C6 0.9(4)
C9 N1 C6 C1 178.7(2)
Cu1 N1 C6 C1 -5.9(3)
C9 N1 C6 C5 -0.6(3)
Cu1 N1 C6 C5 174.86(17)
C2 C1 C6 N1 -179.7(2)
C2 C1 C6 C5 -0.4(4)
C7 C5 C6 N1 -1.4(3)
C4 C5 C6 N1 179.0(2)
C7 C5 C6 C1 179.3(2)
C4 C5 C6 C1 -0.3(3)
C4 C5 C7 C8 -178.3(2)
C6 C5 C7 C8 2.2(4)
C5 C7 C8 C9 -1.0(4)
C6 N1 C9 C8 2.0(3)
Cu1 N1 C9 C8 -173.53(18)
C6 N1 C9 C10 -176.7(2)
Cu1 N1 C9 C10 7.8(3)
C7 C8 C9 N1 -1.2(4)
C7 C8 C9 C10 177.5(2)
N3 N2 C10 C9 79.5(3)
C11 N2 C10 C9 -97.1(3)
N1 C9 C10 N2 -61.8(3)
C8 C9 C10 N2 119.5(2)
N3 N2 C11 C12 0.6(3)
C10 N2 C11 C12 177.4(2)
N3 N4 C12 C11 0.3(3)
Cu2 N4 C12 C11 -168.3(2)
N3 N4 C12 C13 -177.6(2)
Cu2 N4 C12 C13 13.8(4)
N2 C11 C12 N4 -0.5(3)
N2 C11 C12 C13 177.1(3)
N4 C12 C13 C14 97.1(3)
C11 C12 C13 C14 -80.2(4)
C12 C13 C14 C15 66.0(3)
C13 C14 C15 C16 170.4(3)
